data_4001742
loop_
_publ_author_name
'Dong, Y.'
'Yang, L.Q.'
'Su, M.Z.'
'Ren, M.'
'Lin, J.-H.'
'You, L.P.'

_publ_section_title
;
 Structure and phase transformation of Gd B O3
;
_journal_name_full 'Chemistry of Materials (1,1989-)'
_journal_page_first 1576
_journal_page_last 1580
_journal_volume 11
_journal_year 1999
_chemical_formula_sum 'B Gd O3'
_chemical_name_systematic 'Gd (B O3)'
_space_group_IT_number 194
_symmetry_space_group_name_Hall '-P 6c 2c'
_symmetry_space_group_name_H-M 'P 63/m m c'
_cell_angle_alpha 90
_cell_angle_beta 90
_cell_angle_gamma 120
_cell_formula_units_Z 2
_cell_length_a 4.1154
_cell_length_b 4.1154
_cell_length_c 8.592
_cell_volume 126.023
_citation_journal_id_ASTM CMATEX
_cod_data_source_file boron0-1_270.cif
_cod_data_source_block B1Gd1O3
_cod_original_cell_volume 126.0228
_cod_original_formula_sum 'B1 Gd1 O3'
_cod_database_code 4001742

loop_
_symmetry_equiv_pos_as_xyz
x,y,z
x-y,x,z+1/2
-y,x-y,z
-x,-y,z+1/2
-x+y,-x,z
y,-x+y,z+1/2
-y,-x,-z+1/2
x-y,-y,-z
x,x-y,-z+1/2
y,x,-z
-x+y,y,-z+1/2
-x,-x+y,-z
-x,-y,-z
-x+y,-x,-z-1/2
y,-x+y,-z
x,y,-z-1/2
x-y,x,-z
-y,x-y,-z-1/2
y,x,z-1/2
-x+y,y,z
-x,-x+y,z-1/2
-y,-x,z
x-y,-y,z-1/2
x,x-y,z

loop_
_atom_site_label
_atom_site_type_symbol
_atom_site_fract_x
_atom_site_fract_y
_atom_site_fract_z
_atom_site_occupancy
_atom_site_U_iso_or_equiv
O1 O-2 0.148 0.296 0.25 1 0.0
B1 B+3 0.3333 0.6667 0.25 1 0.0
Gd1 Gd+3 0 0 0 1 0.0
